data_2232674
loop_
_publ_author_name
'Pourayoubi, Mehrdad'
'Shoghpour, Samad'
'Torre-Fern\'andez, Laura'
'Garc\'ia-Granda, Santiago'

_publ_section_title
;
 <i>N</i>,<i>N</i>'-Dibenzyl-<i>N</i>,<i>N</i>'-dimethyl-<i>N</i>''-(2-phenylacetyl)phosphoric
 triamide
;
_journal_coeditor_code FY2027
_journal_issue 12
_journal_name_full 'Acta Crystallographica Section E'
_journal_page_first o3425
_journal_page_last o3426
_journal_paper_doi 10.1107/S1600536811049178
_journal_volume 67
_journal_year 2011
_chemical_formula_iupac 'C24 H28 N3 O2 P'
_chemical_formula_moiety 'C24 H28 N3 O2 P'
_chemical_formula_sum 'C24 H28 N3 O2 P'
_chemical_formula_weight 421.46
_chemical_name_systematic
;
<i>N</i>,<i>N</i>'-Dibenzyl-<i>N</i>,<i>N</i>'-dimethyl-<i>N</i>''-
(2-phenylacetyl)phosphoric triamide
;
_space_group_IT_number 14
_symmetry_cell_setting monoclinic
_symmetry_space_group_name_Hall '-P 2ybc'
_symmetry_space_group_name_H-M 'P 1 21/c 1'
_atom_sites_solution_hydrogens geom
_atom_sites_solution_primary direct
_atom_sites_solution_secondary difmap
_audit_creation_method SHELXL-97
_cell_angle_alpha 90.00
_cell_angle_beta 118.646(3)
_cell_angle_gamma 90.00
_cell_formula_units_Z 4
_cell_length_a 12.4823(4)
_cell_length_b 10.3535(3)
_cell_length_c 20.0392(5)
_cell_measurement_reflns_used 4446
_cell_measurement_temperature 119.9(2)
_cell_measurement_theta_max 70.4394
_cell_measurement_theta_min 3.5850
_cell_volume 2272.78(13)
_computing_cell_refinement 'CrysAlis PRO (Agilent, 2011)'
_computing_data_collection 'CrysAlis PRO (Agilent, 2011)'
_computing_data_reduction 'CrysAlis PRO (Agilent, 2011)'
_computing_molecular_graphics 'Mercury (Macrae <i>et al.</i>, 2008) and ORTEP-3 (Farrugia, 1997)'
_computing_publication_material 'WinGX (Farrugia, 1999) and enCIFer (Allen <i>et al.</i>, 2004)'
_computing_structure_refinement 'SHELXL97 (Sheldrick, 2008)'
_computing_structure_solution 'SIR92 (Altomare <i>et al.</i>, 1994)'
_diffrn_ambient_temperature 119.9(2)
_diffrn_detector_area_resol_mean 10.2673
_diffrn_measured_fraction_theta_full 0.997
_diffrn_measured_fraction_theta_max 0.972
_diffrn_measurement_device_type 'Agilent Xcalibur Gemini R'
_diffrn_measurement_method '\w scans'
_diffrn_radiation_monochromator graphite
_diffrn_radiation_source 'Enhance (Cu) X-ray Source'
_diffrn_radiation_type CuK\a
_diffrn_radiation_wavelength 1.54180
_diffrn_reflns_av_R_equivalents 0.0335
_diffrn_reflns_av_sigmaI/netI 0.0355
_diffrn_reflns_limit_h_max 12
_diffrn_reflns_limit_h_min -15
_diffrn_reflns_limit_k_max 12
_diffrn_reflns_limit_k_min -8
_diffrn_reflns_limit_l_max 24
_diffrn_reflns_limit_l_min -21
_diffrn_reflns_number 10604
_diffrn_reflns_theta_full 67.00
_diffrn_reflns_theta_max 70.57
_diffrn_reflns_theta_min 4.04
_exptl_absorpt_coefficient_mu 1.264
_exptl_absorpt_correction_T_max 1.00000
_exptl_absorpt_correction_T_min 0.85153
_exptl_absorpt_correction_type multi-scan
_exptl_absorpt_process_details '(CrysAlis PRO; Agilent, 2011)'
_exptl_crystal_colour colourless
_exptl_crystal_density_diffrn 1.232
_exptl_crystal_density_method 'not measured'
_exptl_crystal_description Prismatic
_exptl_crystal_F_000 896
_exptl_crystal_size_max 0.21
_exptl_crystal_size_mid 0.08
_exptl_crystal_size_min 0.04
_refine_diff_density_max 1.303
_refine_diff_density_min -0.462
_refine_ls_extinction_method none
_refine_ls_goodness_of_fit_ref 1.066
_refine_ls_hydrogen_treatment mixed
_refine_ls_matrix_type full
_refine_ls_number_parameters 287
_refine_ls_number_reflns 4244
_refine_ls_number_restraints 13
_refine_ls_restrained_S_all 1.065
_refine_ls_R_factor_all 0.0883
_refine_ls_R_factor_gt 0.0731
_refine_ls_shift/su_max 0.000
_refine_ls_shift/su_mean 0.000
_refine_ls_structure_factor_coef Fsqd
_refine_ls_weighting_details 'calc w=1/[\s^2^(Fo^2^)+(0.1170P)^2^+2.5265P] where P=(Fo^2^+2Fc^2^)/3'
_refine_ls_weighting_scheme calc
_refine_ls_wR_factor_gt 0.2001
_refine_ls_wR_factor_ref 0.2155
_reflns_number_gt 3366
_reflns_number_total 4244
_reflns_threshold_expression I>2sigma(I)
_cod_data_source_file fy2027.cif
_cod_data_source_block I
_cod_original_sg_symbol_H-M 'P 21/c'
_cod_database_code 2232674
_cod_database_fobs_code 2232674

loop_
_symmetry_equiv_pos_as_xyz
'x, y, z'
'-x, y+1/2, -z+1/2'
'-x, -y, -z'
'x, -y-1/2, z-1/2'

loop_
_atom_site_type_symbol
_atom_site_label
_atom_site_fract_x
_atom_site_fract_y
_atom_site_fract_z
_atom_site_U_iso_or_equiv
_atom_site_adp_type
_atom_site_calc_flag
_atom_site_refinement_flags
_atom_site_occupancy
_atom_site_symmetry_multiplicity
_atom_site_disorder_assembly
_atom_site_disorder_group
P P1 0.61467(7) 0.09793(8) 0.61667(4) 0.0349(3) Uani d . 1 1 . .
O O2 0.6047(2) -0.0406(2) 0.59532(13) 0.0495(7) Uani d . 1 1 . .
O O3 0.6162(2) 0.3822(2) 0.57253(13) 0.0433(6) Uani d . 1 1 . .
N N4 0.7567(2) 0.1457(3) 0.65817(14) 0.0348(6) Uani d . 1 1 . .
N N5 0.5375(2) 0.1807(3) 0.53507(14) 0.0332(6) Uani d . 1 1 . .
H H5 0.4775 0.1415 0.4982 0.040 Uiso calc R 1 1 A 2
N N6 0.5563(2) 0.1285(3) 0.67185(15) 0.0454(8) Uani d . 1 1 . .
C C7 0.3578(4) 0.2146(5) 0.6449(2) 0.0633(12) Uani d D 1 1 . .
C C8 0.3112(5) 0.2069(7) 0.6953(3) 0.0907(15) Uani d D 1 1 C .
H H8 0.3664 0.2167 0.7467 0.109 Uiso calc R 1 1 B 1
C C9A 0.1977(19) 0.1873(19) 0.6773(11) 0.0907(15) Uani d PD 0.427(12) 1 C 1
C C9B 0.1788(14) 0.1750(18) 0.6644(8) 0.0907(15) Uani d P 0.573(12) 1 C 2
H H9B 0.1479 0.1622 0.6979 0.109 Uiso calc PR 0.573(12) 1 C 2
C C10 0.1089(4) 0.1652(7) 0.5943(3) 0.092(2) Uani d D 1 1 C 2
H H10 0.0252 0.1561 0.5757 0.110 Uiso calc R 1 1 C 2
C C11 0.1562(4) 0.1681(7) 0.5449(3) 0.0878(19) Uani d D 1 1 C 2
H H11 0.1045 0.1539 0.4934 0.105 Uiso calc R 1 1 C 2
C C12 0.2785(4) 0.1914(7) 0.5696(3) 0.0835(18) Uani d D 1 1 C 2
H H12 0.3075 0.1914 0.5347 0.100 Uiso calc R 1 1 C 2
C C13 0.9382(3) 0.2014(3) 0.77852(16) 0.0331(7) Uani d . 1 1 D 2
C C14 0.9627(3) 0.0783(3) 0.80961(18) 0.0385(7) Uani d . 1 1 D 2
H H14 0.8996 0.0188 0.7954 0.046 Uiso calc R 1 1 D 2
C C15 1.0808(3) 0.0436(4) 0.86178(19) 0.0463(9) Uani d . 1 1 D 2
H H15 1.0964 -0.0390 0.8825 0.056 Uiso calc R 1 1 D 2
C C16 1.1755(3) 0.1300(4) 0.88326(19) 0.0486(9) Uani d . 1 1 D 2
H H16 1.2548 0.1056 0.9178 0.058 Uiso calc R 1 1 D 2
C C17 1.1521(3) 0.2529(4) 0.85324(19) 0.0497(9) Uani d . 1 1 D 2
H H17 1.2154 0.3121 0.8677 0.060 Uiso calc R 1 1 D 2
C C18 1.0334(3) 0.2883(4) 0.80124(18) 0.0402(8) Uani d . 1 1 D 2
H H18 1.0179 0.3716 0.7815 0.048 Uiso calc R 1 1 D 2
C C19 0.6284(3) 0.3206(4) 0.42633(17) 0.0441(9) Uani d . 1 1 C 2
C C20 0.6540(4) 0.2006(5) 0.4061(2) 0.0624(12) Uani d . 1 1 C 2
H H20 0.5970 0.1367 0.3988 0.075 Uiso calc R 1 1 C 2
C C21A 0.7823(16) 0.2127(17) 0.4086(9) 0.054(3) Uani d PD 0.427(12) 1 C 1
C C21B 0.7447(9) 0.1624(14) 0.3957(6) 0.054(3) Uani d P 0.573(12) 1 C 2
H H21B 0.7512 0.0794 0.3802 0.065 Uiso calc PR 0.573(12) 1 C 2
C C22A 0.8510(17) 0.3232(19) 0.4241(9) 0.068(4) Uani d PD 0.427(12) 1 C 1
H H22A 0.9253 0.3190 0.4240 0.081 Uiso calc PRD 0.427(12) 1 C 1
C C22B 0.8303(12) 0.2587(18) 0.4101(6) 0.068(4) Uani d P 0.573(12) 1 C 2
H H22B 0.8991 0.2415 0.4051 0.081 Uiso calc PR 0.573(12) 1 C 2
C C23A 0.815(2) 0.4403(17) 0.4398(13) 0.068(4) Uani d PD 0.427(12) 1 C 1
C C23B 0.8133(15) 0.3803(14) 0.4321(9) 0.068(4) Uani d P 0.573(12) 1 C 2
H H23B 0.8743 0.4410 0.4426 0.082 Uiso calc PR 0.573(12) 1 C 2
C C24 0.7078(4) 0.4224(6) 0.4403(2) 0.0715(14) Uani d . 1 1 C 2
H H24 0.6962 0.5056 0.4531 0.086 Uiso calc R 1 1 C 2
C C25 0.4943(4) 0.2442(5) 0.6716(2) 0.0622(11) Uani d . 1 1 C 2
H H25A 0.5009 0.3069 0.6378 0.075 Uiso calc R 1 1 C 2
H H25B 0.5317 0.2808 0.7224 0.075 Uiso calc R 1 1 C 2
C C26 0.8104(3) 0.2404(3) 0.72085(17) 0.0358(7) Uani d . 1 1 D 2
H H26A 0.7600 0.2464 0.7454 0.043 Uiso calc R 1 1 D 2
H H26B 0.8124 0.3249 0.7005 0.043 Uiso calc R 1 1 D 2
C C27 0.5609(3) 0.3046(3) 0.52156(17) 0.0356(7) Uani d . 1 1 C 2
C C28 0.5195(3) 0.3363(3) 0.43859(18) 0.0391(7) Uani d . 1 1 C 2
H H28A 0.4547 0.2782 0.4056 0.047 Uiso calc R 1 1 C 2
H H28B 0.4892 0.4242 0.4273 0.047 Uiso calc R 1 1 C 2
C C29 0.5840(4) 0.0350(5) 0.7340(2) 0.0641(12) Uani d . 1 1 C 2
H H29A 0.6264 -0.0379 0.7283 0.096 Uiso calc R 1 1 C 2
H H29B 0.5093 0.0066 0.7320 0.096 Uiso calc R 1 1 C 2
H H29C 0.6344 0.0758 0.7821 0.096 Uiso calc R 1 1 C 2
C C30 0.8230(3) 0.1331(4) 0.61473(19) 0.0427(8) Uani d . 1 1 D 2
H H30A 0.7832 0.0701 0.5753 0.064 Uiso calc R 1 1 D 2
H H30B 0.9053 0.1062 0.6480 0.064 Uiso calc R 1 1 D 2
H H30C 0.8238 0.2149 0.5924 0.064 Uiso calc R 1 1 D 2
H H9A 0.168(8) 0.191(6) 0.713(4) 0.051 Uiso d PD 0.427(12) 1 C 1
H H21A 0.822(10) 0.137(10) 0.401(4) 0.051 Uiso d PD 0.427(12) 1 C 1
H H23A 0.861(5) 0.514(3) 0.446(4) 0.051 Uiso d PD 0.427(12) 1 C 1

loop_
_atom_site_aniso_label
_atom_site_aniso_U_11
_atom_site_aniso_U_22
_atom_site_aniso_U_33
_atom_site_aniso_U_12
_atom_site_aniso_U_13
_atom_site_aniso_U_23
P1 0.0263(4) 0.0470(5) 0.0224(4) -0.0029(3) 0.0044(3) 0.0020(3)
O2 0.0433(13) 0.0463(14) 0.0315(12) -0.0076(11) -0.0041(10) 0.0055(10)
O3 0.0459(13) 0.0424(13) 0.0314(12) 0.0012(10) 0.0103(10) -0.0030(10)
N4 0.0264(12) 0.0477(16) 0.0241(12) -0.0019(11) 0.0071(10) -0.0054(11)
N5 0.0267(12) 0.0445(15) 0.0233(12) -0.0008(11) 0.0078(10) -0.0001(11)
N6 0.0292(13) 0.077(2) 0.0259(13) -0.0014(13) 0.0098(11) 0.0075(13)
C7 0.054(2) 0.088(3) 0.052(2) 0.017(2) 0.0293(19) 0.012(2)
C8 0.057(3) 0.169(5) 0.054(3) 0.016(3) 0.033(2) -0.009(3)
C9A 0.057(3) 0.169(5) 0.054(3) 0.016(3) 0.033(2) -0.009(3)
C9B 0.057(3) 0.169(5) 0.054(3) 0.016(3) 0.033(2) -0.009(3)
C10 0.038(2) 0.178(6) 0.062(3) 0.020(3) 0.025(2) 0.006(3)
C11 0.038(2) 0.167(6) 0.056(3) 0.011(3) 0.021(2) 0.001(3)
C12 0.043(2) 0.155(6) 0.054(3) 0.007(3) 0.024(2) -0.009(3)
C13 0.0286(15) 0.0447(18) 0.0227(14) 0.0003(13) 0.0097(12) -0.0038(12)
C14 0.0361(16) 0.0420(18) 0.0328(16) -0.0027(14) 0.0128(13) -0.0052(14)
C15 0.0473(19) 0.047(2) 0.0336(17) 0.0094(16) 0.0107(15) -0.0002(15)
C16 0.0313(16) 0.072(3) 0.0304(17) 0.0061(16) 0.0049(13) -0.0038(17)
C17 0.0321(17) 0.072(3) 0.0333(17) -0.0121(17) 0.0064(14) -0.0045(17)
C18 0.0352(16) 0.0476(19) 0.0300(15) -0.0057(14) 0.0094(13) 0.0010(14)
C19 0.0342(16) 0.071(2) 0.0194(14) 0.0019(16) 0.0068(12) 0.0086(15)
C20 0.062(2) 0.092(3) 0.0348(18) 0.027(2) 0.0248(18) 0.016(2)
C21A 0.038(6) 0.087(8) 0.039(4) 0.008(4) 0.020(4) 0.011(5)
C21B 0.038(6) 0.087(8) 0.039(4) 0.008(4) 0.020(4) 0.011(5)
C22A 0.031(5) 0.136(15) 0.031(5) -0.008(7) 0.009(4) 0.021(6)
C22B 0.031(5) 0.136(15) 0.031(5) -0.008(7) 0.009(4) 0.021(6)
C23A 0.053(3) 0.106(12) 0.037(4) -0.038(9) 0.015(3) 0.002(8)
C23B 0.053(3) 0.106(12) 0.037(4) -0.038(9) 0.015(3) 0.002(8)
C24 0.064(3) 0.112(4) 0.0321(19) -0.030(3) 0.0173(18) 0.005(2)
C25 0.064(3) 0.085(3) 0.043(2) 0.018(2) 0.0297(19) 0.009(2)
C26 0.0300(15) 0.0428(18) 0.0286(15) -0.0003(13) 0.0093(12) -0.0031(13)
C27 0.0288(14) 0.0449(18) 0.0291(15) 0.0055(13) 0.0106(12) 0.0005(14)
C28 0.0340(16) 0.0467(19) 0.0286(15) 0.0033(14) 0.0086(12) 0.0049(14)
C29 0.066(3) 0.081(3) 0.042(2) -0.004(2) 0.0234(19) 0.007(2)
C30 0.0329(16) 0.062(2) 0.0305(16) -0.0016(15) 0.0134(13) -0.0055(15)

loop_
_atom_type_symbol
_atom_type_description
_atom_type_scat_dispersion_real
_atom_type_scat_dispersion_imag
_atom_type_scat_source
C C 0.0181 0.0091 'International Tables Vol C Tables 4.2.6.8 and 6.1.1.4'
H H 0.0000 0.0000 'International Tables Vol C Tables 4.2.6.8 and 6.1.1.4'
N N 0.0311 0.0180 'International Tables Vol C Tables 4.2.6.8 and 6.1.1.4'
O O 0.0492 0.0322 'International Tables Vol C Tables 4.2.6.8 and 6.1.1.4'
P P 0.2955 0.4335 'International Tables Vol C Tables 4.2.6.8 and 6.1.1.4'

loop_
_geom_angle_atom_site_label_1
_geom_angle_atom_site_label_2
_geom_angle_atom_site_label_3
_geom_angle
O2 P1 N6 112.48(17)
O2 P1 N4 111.09(15)
N6 P1 N4 109.09(14)
O2 P1 N5 106.38(13)
N6 P1 N5 109.18(14)
N4 P1 N5 108.50(14)
C30 N4 C26 114.1(3)
C30 N4 P1 117.0(2)
C26 N4 P1 125.0(2)
C27 N5 P1 126.3(2)
C27 N5 H5 116.9
P1 N5 H5 116.9
C25 N6 C29 117.4(3)
C25 N6 P1 125.7(3)
C29 N6 P1 116.5(3)
C12 C7 C8 117.2(4)
C12 C7 C25 120.6(4)
C8 C7 C25 122.2(4)
C9A C8 C7 126.0(10)
C9A C8 C9B 8.3(14)
C7 C8 C9B 118.4(7)
C9A C8 H8 117.0
C7 C8 H8 117.0
C9B C8 H8 124.5
C8 C9A H9A 124(6)
C10 C9B C8 121.2(14)
C10 C9B H9B 119.4
C8 C9B H9B 119.4
C10 C9B H9A 136(6)
C8 C9B H9A 101(5)
H9B C9B H9A 22.8
C9B C10 C11 119.8(10)
C9B C10 H10 120.1
C11 C10 H10 120.1
C10 C11 C12 121.8(5)
C10 C11 H11 119.1
C12 C11 H11 119.1
C7 C12 C11 121.1(4)
C7 C12 H12 119.4
C11 C12 H12 119.4
C18 C13 C14 118.7(3)
C18 C13 C26 120.3(3)
C14 C13 C26 121.0(3)
C15 C14 C13 120.2(3)
C15 C14 H14 119.9
C13 C14 H14 119.9
C16 C15 C14 120.8(4)
C16 C15 H15 119.6
C14 C15 H15 119.6
C15 C16 C17 119.5(3)
C15 C16 H16 120.2
C17 C16 H16 120.2
C16 C17 C18 119.8(3)
C16 C17 H17 120.1
C18 C17 H17 120.1
C13 C18 C17 120.9(3)
C13 C18 H18 119.5
C17 C18 H18 119.5
C24 C19 C20 119.9(4)
C24 C19 C28 120.2(4)
C20 C19 C28 119.8(4)
C21B C20 C19 130.8(8)
C21B C20 H20 114.6
C19 C20 H20 114.6
C22A C21A H21A 114(7)
C20 C21B C22B 112.9(12)
C20 C21B H21B 123.6
C22B C21B H21B 123.6
C20 C21B H21A 166(5)
C22B C21B H21A 63(7)
H21B C21B H21A 62.5
C21A C22A C23A 123.2(15)
C21A C22A H22A 118.4
C23A C22A H22A 118.4
C23B C22B C21B 120.1(12)
C23B C22B H22B 120.0
C21B C22B H22B 120.0
C23B C22B H21A 159(5)
C21B C22B H21A 42(5)
H22B C22B H21A 79.3
C22A C23A H23A 121(3)
C22B C23B C24 126.0(9)
C22B C23B H23B 117.0
C24 C23B H23B 117.0
C22B C23B H23A 144(3)
C24 C23B H23A 90(2)
H23B C23B H23A 27.8
C19 C24 C23B 110.2(7)
C19 C24 H24 124.9
C23B C24 H24 124.9
N6 C25 C7 109.8(4)
N6 C25 H25A 109.7
C7 C25 H25A 109.7
N6 C25 H25B 109.7
C7 C25 H25B 109.7
H25A C25 H25B 108.2
N4 C26 C13 110.8(3)
N4 C26 H26A 109.5
C13 C26 H26A 109.5
N4 C26 H26B 109.5
C13 C26 H26B 109.5
H26A C26 H26B 108.1
O3 C27 N5 122.7(3)
O3 C27 C28 122.1(3)
N5 C27 C28 115.1(3)
C19 C28 C27 107.2(2)
C19 C28 H28A 110.3
C27 C28 H28A 110.3
C19 C28 H28B 110.3
C27 C28 H28B 110.3
H28A C28 H28B 108.5
N6 C29 H29A 109.5
N6 C29 H29B 109.5
H29A C29 H29B 109.5
N6 C29 H29C 109.5
H29A C29 H29C 109.5
H29B C29 H29C 109.5
N4 C30 H30A 109.5
N4 C30 H30B 109.5
H30A C30 H30B 109.5
N4 C30 H30C 109.5
H30A C30 H30C 109.5
H30B C30 H30C 109.5

loop_
_geom_bond_atom_site_label_1
_geom_bond_atom_site_label_2
_geom_bond_distance
P1 O2 1.484(3)
P1 N6 1.621(3)
P1 N4 1.633(3)
P1 N5 1.681(3)
O3 C27 1.221(4)
N4 C30 1.466(4)
N4 C26 1.477(4)
N5 C27 1.371(4)
N5 H5 0.8600
N6 C25 1.425(5)
N6 C29 1.482(5)
C7 C12 1.371(6)
C7 C8 1.389(6)
C7 C25 1.552(6)
C8 C9A 1.30(2)
C8 C9B 1.498(18)
C8 H8 0.9300
C9A H9A 0.94(2)
C9B C10 1.254(14)
C9B H9B 0.9300
C9B H9A 1.05(5)
C10 C11 1.375(7)
C10 H10 0.9300
C11 C12 1.382(6)
C11 H11 0.9300
C12 H12 0.9300
C13 C18 1.382(5)
C13 C14 1.387(5)
C13 C26 1.508(4)
C14 C15 1.385(5)
C14 H14 0.9300
C15 C16 1.376(6)
C15 H15 0.9300
C16 C17 1.378(6)
C16 H16 0.9300
C17 C18 1.391(5)
C17 H17 0.9300
C18 H18 0.9300
C19 C24 1.380(6)
C19 C20 1.391(6)
C19 C28 1.502(5)
C20 C21B 1.307(12)
C20 H20 0.9300
C21A C22A 1.373(14)
C21A H21A 0.97(11)
C21B C22B 1.387(14)
C21B H21B 0.9300
C21B H21A 0.95(11)
C22A C23A 1.380(17)
C22A H22A 0.9300
C22B C23B 1.38(2)
C22B H22B 0.9300
C22B H21A 1.27(11)
C23A H23A 0.92(2)
C23B C24 1.470(19)
C23B H23B 0.9300
C24 H24 0.9300
C25 H25A 0.9700
C25 H25B 0.9700
C26 H26A 0.9700
C26 H26B 0.9700
C27 C28 1.522(4)
C28 H28A 0.9700
C28 H28B 0.9700
C29 H29A 0.9600
C29 H29B 0.9600
C29 H29C 0.9600
C30 H30A 0.9600
C30 H30B 0.9600
C30 H30C 0.9600

loop_
_geom_hbond_atom_site_label_D
_geom_hbond_atom_site_label_H
_geom_hbond_atom_site_label_A
_geom_hbond_site_symmetry_A
_geom_hbond_distance_DH
_geom_hbond_distance_HA
_geom_hbond_distance_DA
_geom_hbond_angle_DHA
C25 H25A O3 . 0.97 2.49 3.347(5) 147.2
N5 H5 O2 3_656 0.86 1.95 2.763(3) 156.4
C28 H28A O2 3_656 0.97 2.57 3.351(4) 137.9
C17 H17 O2 2_756 0.93 2.51 3.443(5) 175.7
C28 H28B O3 3_666 0.97 2.40 3.325(4) 159.6

loop_
_geom_torsion_atom_site_label_1
_geom_torsion_atom_site_label_2
_geom_torsion_atom_site_label_3
_geom_torsion_atom_site_label_4
_geom_torsion
O2 P1 N4 C30 59.1(3)
N6 P1 N4 C30 -176.4(3)
N5 P1 N4 C30 -57.5(3)
O2 P1 N4 C26 -144.4(3)
N6 P1 N4 C26 -19.8(3)
N5 P1 N4 C26 99.0(3)
O2 P1 N5 C27 -151.0(3)
N6 P1 N5 C27 87.4(3)
N4 P1 N5 C27 -31.4(3)
O2 P1 N6 C25 -145.4(3)
N4 P1 N6 C25 90.9(3)
N5 P1 N6 C25 -27.6(4)
O2 P1 N6 C29 42.9(3)
N4 P1 N6 C29 -80.8(3)
N5 P1 N6 C29 160.8(3)
C12 C7 C8 C9A -4.4(11)
C25 C7 C8 C9A 177.3(11)
C12 C7 C8 C9B -0.4(13)
C25 C7 C8 C9B -178.7(9)
C9A C8 C9B C10 151(12)
C7 C8 C9B C10 -6(2)
C8 C9B C10 C11 8(2)
C9B C10 C11 C12 -5.1(15)
C8 C7 C12 C11 3.3(9)
C25 C7 C12 C11 -178.4(6)
C10 C11 C12 C7 -0.9(11)
C18 C13 C14 C15 -0.6(5)
C26 C13 C14 C15 179.2(3)
C13 C14 C15 C16 -0.4(5)
C14 C15 C16 C17 0.9(6)
C15 C16 C17 C18 -0.5(6)
C14 C13 C18 C17 1.1(5)
C26 C13 C18 C17 -178.7(3)
C16 C17 C18 C13 -0.6(5)
C24 C19 C20 C21B -1.3(8)
C28 C19 C20 C21B -176.8(7)
C19 C20 C21B C22B 2.5(13)
C20 C21B C22B C23B -0.8(15)
C21B C22B C23B C24 -2(2)
C20 C19 C24 C23B -1.3(8)
C28 C19 C24 C23B 174.1(7)
C22B C23B C24 C19 2.8(16)
C29 N6 C25 C7 -74.8(4)
P1 N6 C25 C7 113.6(3)
C12 C7 C25 N6 -74.8(6)
C8 C7 C25 N6 103.4(6)
C30 N4 C26 C13 -61.7(4)
P1 N4 C26 C13 141.1(2)
C18 C13 C26 N4 128.4(3)
C14 C13 C26 N4 -51.4(4)
P1 N5 C27 O3 -22.2(4)
P1 N5 C27 C28 154.3(2)
C24 C19 C28 C27 -87.2(4)
C20 C19 C28 C27 88.2(4)
O3 C27 C28 C19 79.8(4)
N5 C27 C28 C19 -96.7(3)
